data_7024620
loop_
_publ_author_name
'Shieh, Minghuey'
'Chu, Yen-Yi'
'Miu, Chia-Yeh'
'Wu, Pei-Fan'
'Zeng, Tsau-Ming'

_publ_section_title
;
 Bimetallic Ru-Cu tellurido complexes: controlled synthesis and
 electrochemical studies of copper halide-TeRu(5) and Te(2)Ru(4) clusters.
;
_journal_issue 6
_journal_name_full 'Dalton transactions (Cambridge, England : 2003)'
_journal_page_first 1492
_journal_page_last 1503
_journal_paper_doi 10.1039/b919176c
_journal_volume 39
_journal_year 2010
_chemical_formula_moiety 'C76 H40 Br2 Cu4 O28 P2 Ru10 Te2'
_chemical_formula_sum 'C76 H40 Br2 Cu4 O28 P2 Ru10 Te2'
_chemical_formula_weight 3142.90
_chemical_name_systematic
;
?
;
_space_group_IT_number 2
_symmetry_cell_setting triclinic
_symmetry_space_group_name_Hall '-P 1'
_symmetry_space_group_name_H-M 'P -1'
_atom_sites_solution_hydrogens geom
_atom_sites_solution_primary direct
_atom_sites_solution_secondary difmap
_audit_creation_method SHELXL-97
_cell_angle_alpha 104.842(16)
_cell_angle_beta 96.48(5)
_cell_angle_gamma 98.60(4)
_cell_formula_units_Z 1
_cell_length_a 9.439(12)
_cell_length_b 15.450(3)
_cell_length_c 16.008(4)
_cell_measurement_reflns_used 25
_cell_measurement_temperature 298(2)
_cell_measurement_theta_max 12.42
_cell_measurement_theta_min 8.63
_cell_volume 2203(3)
_computing_cell_refinement 'CAD4 Express (Enraf Nonius, 1994)'
_computing_data_collection 'CAD4 Express (Enraf Nonius, 1994)'
_computing_data_reduction 'XCAD4 (Harms & Wocadlo, 1995)'
_computing_molecular_graphics 'Ortep-3 for Windows (Farrugia, 1997)'
_computing_publication_material 'WinGX publication routines (Farrugia, 1999)'
_computing_structure_refinement 'SHELXL-97 (Sheldrick, 1997)'
_computing_structure_solution 'SHELXS-86 (Sheldrick, 1986)'
_diffrn_ambient_temperature 298(2)
_diffrn_measured_fraction_theta_full 1.000
_diffrn_measured_fraction_theta_max 1.000
_diffrn_measurement_device_type 'Enraf Nonius TurboCAD4'
_diffrn_measurement_method 'non-profiled omega/2theta scans'
_diffrn_radiation_monochromator graphite
_diffrn_radiation_source 'fine-focus sealed tube'
_diffrn_radiation_type Mok\a
_diffrn_radiation_wavelength 0.71073
_diffrn_reflns_av_R_equivalents 0.0471
_diffrn_reflns_av_sigmaI/netI 0.0750
_diffrn_reflns_limit_h_max 11
_diffrn_reflns_limit_h_min -11
_diffrn_reflns_limit_k_max 18
_diffrn_reflns_limit_k_min -19
_diffrn_reflns_limit_l_max 19
_diffrn_reflns_limit_l_min 0
_diffrn_reflns_number 8965
_diffrn_reflns_theta_full 25.92
_diffrn_reflns_theta_max 25.92
_diffrn_reflns_theta_min 1.63
_diffrn_standards_decay_% 2
_diffrn_standards_interval_time 120
_diffrn_standards_number 3
_exptl_absorpt_coefficient_mu 4.270
_exptl_absorpt_correction_T_max 0.5952
_exptl_absorpt_correction_T_min 0.4456
_exptl_absorpt_correction_type psi-scan
_exptl_absorpt_process_details
;
?
;
_exptl_crystal_colour black
_exptl_crystal_density_diffrn 2.369
_exptl_crystal_density_method 'not measured'
_exptl_crystal_description prism
_exptl_crystal_F_000 1480
_exptl_crystal_size_max 0.35
_exptl_crystal_size_mid 0.15
_exptl_crystal_size_min 0.12
_refine_diff_density_max 1.398
_refine_diff_density_min -1.110
_refine_diff_density_rms 0.188
_refine_ls_extinction_method none
_refine_ls_goodness_of_fit_ref 0.990
_refine_ls_hydrogen_treatment fixed
_refine_ls_matrix_type full
_refine_ls_number_parameters 559
_refine_ls_number_reflns 8636
_refine_ls_number_restraints 0
_refine_ls_restrained_S_all 0.990
_refine_ls_R_factor_all 0.1085
_refine_ls_R_factor_gt 0.0453
_refine_ls_shift/su_max 0.000
_refine_ls_shift/su_mean 0.000
_refine_ls_structure_factor_coef Fsqd
_refine_ls_weighting_details 'calc w=1/[\s^2^(Fo^2^)+(0.0709P)^2^+0.0000P] where P=(Fo^2^+2Fc^2^)/3'
_refine_ls_weighting_scheme calc
_refine_ls_wR_factor_gt 0.1107
_refine_ls_wR_factor_ref 0.1354
_reflns_number_gt 5063
_reflns_number_total 8636
_reflns_threshold_expression >2sigma(I)
_cod_data_source_file b919176c.txt
_cod_data_source_block compound_3b
_cod_database_code 7024620

loop_
_symmetry_equiv_pos_as_xyz
'x, y, z'
'-x, -y, -z'

loop_
_atom_site_label
_atom_site_type_symbol
_atom_site_fract_x
_atom_site_fract_y
_atom_site_fract_z
_atom_site_U_iso_or_equiv
_atom_site_adp_type
_atom_site_occupancy
_atom_site_symmetry_multiplicity
_atom_site_calc_flag
_atom_site_refinement_flags
C1 C -0.0900(11) 0.8005(7) 0.0364(7) 0.046(2) Uani 1 1 d .
C2 C 0.1540(11) 0.7815(7) -0.0280(6) 0.043(2) Uani 1 1 d .
C3 C 0.0985(11) 0.7091(7) 0.1090(7) 0.047(2) Uani 1 1 d .
C4 C 0.1312(11) 1.1187(8) 0.1779(7) 0.051(3) Uani 1 1 d .
C5 C 0.3770(11) 1.0937(6) 0.1216(7) 0.043(2) Uani 1 1 d .
C6 C 0.3506(10) 1.1019(7) 0.2949(6) 0.041(2) Uani 1 1 d .
C7 C 0.3334(12) 1.0254(7) 0.4244(7) 0.049(3) Uani 1 1 d .
C8 C 0.5786(11) 0.9981(7) 0.3407(7) 0.049(3) Uani 1 1 d .
C9 C 0.3580(11) 0.8518(7) 0.3560(7) 0.048(2) Uani 1 1 d .
C10 C 0.1313(13) 0.7092(7) 0.2786(7) 0.057(3) Uani 1 1 d .
C11 C 0.3873(10) 0.7079(7) 0.2097(7) 0.043(2) Uani 1 1 d .
C12 C -0.1207(12) 0.8516(8) 0.2190(7) 0.056(3) Uani 1 1 d .
C13 C 0.0251(11) 1.0353(8) 0.3103(7) 0.046(2) Uani 1 1 d .
C14 C 0.0603(10) 0.8884(8) 0.3690(7) 0.048(3) Uani 1 1 d .
C15 C 0.6348(9) 0.3640(6) 0.3333(6) 0.035(2) Uani 1 1 d .
C16 C 0.6566(12) 0.3750(7) 0.4232(6) 0.050(3) Uani 1 1 d .
H16 H 0.6274 0.4234 0.4607 0.060 Uiso 1 1 calc R
C17 C 0.7216(12) 0.3143(8) 0.4566(7) 0.057(3) Uani 1 1 d .
H17 H 0.7378 0.3223 0.5168 0.069 Uiso 1 1 calc R
C18 C 0.7623(11) 0.2423(7) 0.4017(8) 0.052(3) Uani 1 1 d .
H18 H 0.8037 0.2005 0.4244 0.063 Uiso 1 1 calc R
C19 C 0.7430(11) 0.2313(7) 0.3145(8) 0.051(3) Uani 1 1 d .
H19 H 0.7739 0.1830 0.2779 0.061 Uiso 1 1 calc R
C20 C 0.6783(10) 0.2905(6) 0.2792(7) 0.044(2) Uani 1 1 d .
H20 H 0.6636 0.2814 0.2189 0.053 Uiso 1 1 calc R
C21 C 0.6390(11) 0.5559(6) 0.3654(6) 0.042(2) Uani 1 1 d .
C22 C 0.7871(12) 0.5757(8) 0.3938(7) 0.060(3) Uani 1 1 d .
H22 H 0.8429 0.5316 0.3762 0.072 Uiso 1 1 calc R
C23 C 0.8521(12) 0.6596(8) 0.4475(7) 0.061(3) Uani 1 1 d .
H23 H 0.9523 0.6736 0.4643 0.073 Uiso 1 1 calc R
C24 C 0.7689(15) 0.7221(8) 0.4760(7) 0.065(3) Uani 1 1 d .
H24 H 0.8127 0.7788 0.5135 0.079 Uiso 1 1 calc R
C25 C 0.6209(14) 0.7032(7) 0.4505(8) 0.064(3) Uani 1 1 d .
H25 H 0.5652 0.7464 0.4718 0.077 Uiso 1 1 calc R
C26 C 0.5563(13) 0.6212(7) 0.3941(7) 0.053(3) Uani 1 1 d .
H26 H 0.4568 0.6090 0.3748 0.063 Uiso 1 1 calc R
C27 C 0.3641(10) 0.4285(6) 0.2855(7) 0.042(2) Uani 1 1 d .
C28 C 0.2966(12) 0.3831(8) 0.3372(7) 0.055(3) Uani 1 1 d .
H28 H 0.3496 0.3602 0.3764 0.066 Uiso 1 1 calc R
C29 C 0.1463(13) 0.3721(9) 0.3295(9) 0.072(4) Uani 1 1 d .
H29 H 0.0986 0.3409 0.3639 0.086 Uiso 1 1 calc R
C30 C 0.0691(13) 0.4050(9) 0.2743(10) 0.079(4) Uani 1 1 d .
H30 H -0.0309 0.3981 0.2720 0.095 Uiso 1 1 calc R
C31 C 0.1376(14) 0.4503(9) 0.2193(9) 0.074(4) Uani 1 1 d .
H31 H 0.0843 0.4726 0.1797 0.088 Uiso 1 1 calc R
C32 C 0.2823(12) 0.4599(8) 0.2262(8) 0.061(3) Uani 1 1 d .
H32 H 0.3294 0.4887 0.1899 0.073 Uiso 1 1 calc R
C33 C 0.5981(10) 0.4408(7) 0.1836(6) 0.041(2) Uani 1 1 d .
C34 C 0.5221(12) 0.3717(7) 0.1135(7) 0.056(3) Uani 1 1 d .
H34 H 0.4498 0.3285 0.1223 0.067 Uiso 1 1 calc R
C35 C 0.5523(15) 0.3662(9) 0.0302(8) 0.072(4) Uani 1 1 d .
H35 H 0.5038 0.3181 -0.0170 0.087 Uiso 1 1 calc R
C36 C 0.6549(16) 0.4327(11) 0.0179(9) 0.083(4) Uani 1 1 d .
H36 H 0.6729 0.4304 -0.0385 0.100 Uiso 1 1 calc R
C37 C 0.7304(15) 0.5013(11) 0.0856(9) 0.086(4) Uani 1 1 d .
H37 H 0.8010 0.5449 0.0759 0.103 Uiso 1 1 calc R
C38 C 0.7026(12) 0.5066(8) 0.1690(7) 0.061(3) Uani 1 1 d .
H38 H 0.7537 0.5542 0.2158 0.073 Uiso 1 1 calc R
Br Br 0.25286(11) 0.98184(8) -0.11041(7) 0.0501(3) Uani 1 1 d .
Cu1 Cu 0.14672(14) 0.96306(9) 0.00943(8) 0.0491(3) Uani 1 1 d .
Cu2 Cu 0.03256(12) 1.03226(8) -0.12164(8) 0.0415(3) Uani 1 1 d .
O1 O -0.2059(9) 0.7699(6) 0.0011(6) 0.083(3) Uani 1 1 d .
O2 O 0.1787(9) 0.7446(6) -0.0949(5) 0.070(2) Uani 1 1 d .
O3 O 0.0478(10) 0.6323(5) 0.0786(6) 0.076(2) Uani 1 1 d .
O4 O 0.0807(9) 1.1821(5) 0.1832(6) 0.073(3) Uani 1 1 d .
O5 O 0.4548(8) 1.1370(5) 0.0930(5) 0.065(2) Uani 1 1 d .
O6 O 0.3870(8) 1.1750(5) 0.3402(5) 0.0572(19) Uani 1 1 d .
O7 O 0.3116(10) 1.0621(6) 0.4922(5) 0.072(2) Uani 1 1 d .
O8 O 0.6978(8) 1.0137(7) 0.3559(6) 0.082(3) Uani 1 1 d .
O9 O 0.3835(9) 0.8308(6) 0.4184(5) 0.070(2) Uani 1 1 d .
O10 O 0.0604(12) 0.6601(6) 0.3085(7) 0.101(4) Uani 1 1 d .
O11 O 0.4700(9) 0.6623(6) 0.2025(5) 0.070(2) Uani 1 1 d .
O12 O -0.2409(9) 0.8122(7) 0.2031(6) 0.090(3) Uani 1 1 d .
O13 O -0.0013(8) 1.1030(5) 0.3453(5) 0.065(2) Uani 1 1 d .
O14 O 0.0525(10) 0.8720(6) 0.4339(6) 0.079(3) Uani 1 1 d .
P P 0.5584(3) 0.44678(17) 0.29142(16) 0.0379(6) Uani 1 1 d .
Ru1 Ru 0.10776(8) 0.82974(5) 0.08429(5) 0.03414(18) Uani 1 1 d .
Ru2 Ru 0.24684(8) 1.02925(5) 0.17672(5) 0.03243(18) Uani 1 1 d .
Ru3 Ru 0.36860(8) 0.96754(5) 0.31375(5) 0.03614(19) Uani 1 1 d .
Ru4 Ru 0.24562(8) 0.78398(5) 0.22765(5) 0.03771(19) Uani 1 1 d .
Ru5 Ru 0.06778(8) 0.91678(5) 0.26173(5) 0.03412(18) Uani 1 1 d .
Te Te 0.39141(6) 0.89117(4) 0.14283(4) 0.03611(16) Uani 1 1 d .

loop_
_atom_site_aniso_label
_atom_site_aniso_U_11
_atom_site_aniso_U_22
_atom_site_aniso_U_33
_atom_site_aniso_U_23
_atom_site_aniso_U_13
_atom_site_aniso_U_12
C1 0.034(5) 0.043(6) 0.056(6) 0.009(5) 0.005(5) 0.004(5)
C2 0.052(6) 0.040(6) 0.040(6) 0.013(5) 0.011(5) 0.008(5)
C3 0.044(6) 0.038(6) 0.058(7) 0.016(5) 0.009(5) -0.003(5)
C4 0.051(6) 0.048(7) 0.052(6) 0.019(5) -0.008(5) 0.008(5)
C5 0.042(5) 0.029(5) 0.055(6) 0.005(5) 0.009(5) 0.001(4)
C6 0.043(6) 0.035(5) 0.042(5) 0.011(5) 0.005(4) 0.002(4)
C7 0.056(7) 0.037(6) 0.045(6) 0.004(5) 0.002(5) 0.001(5)
C8 0.040(6) 0.051(7) 0.064(7) 0.024(6) 0.015(5) 0.008(5)
C9 0.052(6) 0.045(6) 0.055(7) 0.024(5) 0.011(5) 0.012(5)
C10 0.076(8) 0.030(6) 0.064(7) 0.004(5) 0.026(6) 0.008(5)
C11 0.037(5) 0.032(5) 0.063(7) 0.014(5) 0.015(5) 0.007(4)
C12 0.044(6) 0.057(7) 0.054(7) 0.009(6) -0.006(5) -0.008(5)
C13 0.041(6) 0.055(7) 0.048(6) 0.019(5) 0.014(5) 0.012(5)
C14 0.038(5) 0.068(7) 0.044(6) 0.019(5) 0.012(5) 0.016(5)
C15 0.028(5) 0.032(5) 0.043(5) 0.008(4) 0.006(4) 0.004(4)
C16 0.062(7) 0.048(6) 0.039(6) 0.004(5) 0.012(5) 0.020(5)
C17 0.060(7) 0.068(8) 0.046(6) 0.024(6) 0.001(5) 0.011(6)
C18 0.048(6) 0.040(6) 0.072(8) 0.018(6) 0.009(6) 0.016(5)
C19 0.043(6) 0.036(6) 0.070(8) 0.006(5) 0.008(5) 0.012(5)
C20 0.044(6) 0.036(5) 0.051(6) 0.007(5) 0.012(5) 0.010(5)
C21 0.054(6) 0.025(5) 0.043(6) 0.000(4) 0.017(5) 0.003(4)
C22 0.045(6) 0.054(7) 0.064(7) -0.007(6) 0.009(5) 0.001(5)
C23 0.045(6) 0.060(7) 0.060(7) -0.009(6) 0.012(5) -0.003(5)
C24 0.089(10) 0.044(7) 0.049(7) -0.003(5) 0.017(7) -0.006(6)
C25 0.082(9) 0.035(6) 0.068(8) -0.005(6) 0.011(7) 0.019(6)
C26 0.062(7) 0.047(6) 0.049(6) 0.005(5) 0.018(5) 0.015(5)
C27 0.030(5) 0.032(5) 0.058(6) 0.008(5) 0.000(4) -0.001(4)
C28 0.046(6) 0.057(7) 0.058(7) 0.006(6) 0.015(5) 0.009(5)
C29 0.047(7) 0.077(9) 0.092(10) 0.026(8) 0.029(7) -0.002(6)
C30 0.037(6) 0.077(9) 0.108(11) -0.005(8) 0.024(7) 0.009(6)
C31 0.056(8) 0.063(8) 0.093(10) 0.009(8) -0.001(7) 0.017(7)
C32 0.040(6) 0.050(7) 0.094(9) 0.027(7) 0.001(6) 0.004(5)
C33 0.038(5) 0.038(5) 0.047(6) 0.011(5) 0.006(4) 0.010(4)
C34 0.056(7) 0.045(6) 0.062(7) 0.006(6) 0.016(6) 0.003(5)
C35 0.095(10) 0.057(8) 0.056(8) 0.003(6) 0.010(7) 0.010(7)
C36 0.087(10) 0.111(13) 0.056(8) 0.025(8) 0.030(8) 0.018(9)
C37 0.082(10) 0.099(12) 0.076(10) 0.030(9) 0.033(8) -0.010(9)
C38 0.050(7) 0.074(8) 0.045(6) 0.011(6) 0.002(5) -0.013(6)
Br 0.0341(5) 0.0699(7) 0.0540(6) 0.0248(6) 0.0156(4) 0.0140(5)
Cu1 0.0555(8) 0.0499(8) 0.0405(7) 0.0150(6) 0.0099(6) -0.0002(6)
Cu2 0.0326(6) 0.0444(7) 0.0484(7) 0.0140(6) 0.0058(5) 0.0083(5)
O1 0.044(5) 0.083(7) 0.100(7) 0.003(5) -0.018(5) 0.003(5)
O2 0.088(6) 0.071(6) 0.048(5) 0.004(4) 0.024(4) 0.023(5)
O3 0.094(7) 0.032(4) 0.090(6) 0.012(4) 0.007(5) -0.010(4)
O4 0.070(6) 0.041(5) 0.093(6) 0.002(4) -0.018(5) 0.015(4)
O5 0.058(5) 0.054(5) 0.084(6) 0.027(4) 0.022(4) -0.011(4)
O6 0.065(5) 0.041(4) 0.051(4) 0.000(4) -0.005(4) -0.001(4)
O7 0.103(7) 0.055(5) 0.048(5) 0.005(4) 0.003(5) 0.004(5)
O8 0.032(4) 0.105(7) 0.108(7) 0.046(6) -0.006(4) -0.002(5)
O9 0.088(6) 0.065(6) 0.064(5) 0.035(5) 0.000(4) 0.015(5)
O10 0.143(9) 0.052(5) 0.124(8) 0.039(6) 0.084(7) 0.004(6)
O11 0.075(6) 0.063(5) 0.085(6) 0.024(5) 0.027(5) 0.037(5)
O12 0.047(5) 0.105(8) 0.101(7) 0.021(6) 0.011(5) -0.030(5)
O13 0.062(5) 0.047(5) 0.085(6) 0.004(4) 0.033(4) 0.019(4)
O14 0.094(7) 0.089(7) 0.062(6) 0.039(5) 0.022(5) 0.003(5)
P 0.0359(13) 0.0318(13) 0.0432(14) 0.0051(11) 0.0104(11) 0.0035(10)
Ru1 0.0319(4) 0.0290(4) 0.0381(4) 0.0051(3) 0.0070(3) 0.0014(3)
Ru2 0.0302(4) 0.0276(4) 0.0378(4) 0.0093(3) 0.0030(3) 0.0013(3)
Ru3 0.0326(4) 0.0339(4) 0.0395(4) 0.0107(3) 0.0002(3) 0.0021(3)
Ru4 0.0386(4) 0.0287(4) 0.0489(5) 0.0149(3) 0.0124(3) 0.0041(3)
Ru5 0.0302(4) 0.0342(4) 0.0380(4) 0.0095(3) 0.0096(3) 0.0040(3)
Te 0.0293(3) 0.0321(3) 0.0482(4) 0.0126(3) 0.0114(3) 0.0032(2)

loop_
_atom_type_symbol
_atom_type_description
_atom_type_scat_dispersion_real
_atom_type_scat_dispersion_imag
_atom_type_scat_source
C C 0.0033 0.0016 'International Tables Vol C Tables 4.2.6.8 and 6.1.1.4'
H H 0.0000 0.0000 'International Tables Vol C Tables 4.2.6.8 and 6.1.1.4'
Br Br -0.2901 2.4595 'International Tables Vol C Tables 4.2.6.8 and 6.1.1.4'
Cu Cu 0.3201 1.2651 'International Tables Vol C Tables 4.2.6.8 and 6.1.1.4'
O O 0.0106 0.0060 'International Tables Vol C Tables 4.2.6.8 and 6.1.1.4'
P P 0.1023 0.0942 'International Tables Vol C Tables 4.2.6.8 and 6.1.1.4'
Ru Ru -1.2594 0.8363 'International Tables Vol C Tables 4.2.6.8 and 6.1.1.4'
Te Te -0.5308 1.6751 'International Tables Vol C Tables 4.2.6.8 and 6.1.1.4'

loop_
_geom_angle_atom_site_label_1
_geom_angle_atom_site_label_2
_geom_angle_atom_site_label_3
_geom_angle
_geom_angle_site_symmetry_1
_geom_angle_site_symmetry_3
O1 C1 Ru1 169.4(10) . .
O1 C1 Cu2 118.5(8) . 2_575
Ru1 C1 Cu2 72.1(3) . 2_575
O2 C2 Ru1 173.7(9) . .
O3 C3 Ru1 141.4(9) . .
O3 C3 Ru4 133.6(9) . .
Ru1 C3 Ru4 85.0(4) . .
O4 C4 Ru2 169.5(10) . .
O4 C4 Cu2 117.8(8) . 2_575
Ru2 C4 Cu2 72.7(4) . 2_575
O5 C5 Ru2 175.6(9) . .
O6 C6 Ru2 143.5(8) . .
O6 C6 Ru3 132.6(8) . .
Ru2 C6 Ru3 83.9(4) . .
O7 C7 Ru3 179.1(10) . .
O8 C8 Ru3 178.7(10) . .
O9 C9 Ru3 140.0(9) . .
O9 C9 Ru4 134.9(9) . .
Ru3 C9 Ru4 84.6(4) . .
O10 C10 Ru4 177.9(10) . .
O11 C11 Ru4 177.0(9) . .
O12 C12 Ru5 171.5(10) . .
O13 C13 Ru5 174.1(9) . .
O14 C14 Ru5 178.3(9) . .
C20 C15 C16 118.5(9) . .
C20 C15 P 122.1(7) . .
C16 C15 P 119.4(7) . .
C17 C16 C15 120.0(10) . .
C17 C16 H16 120.0 . .
C15 C16 H16 120.0 . .
C18 C17 C16 120.1(10) . .
C18 C17 H17 120.0 . .
C16 C17 H17 120.0 . .
C19 C18 C17 120.4(10) . .
C19 C18 H18 119.8 . .
C17 C18 H18 119.8 . .
C18 C19 C20 120.8(10) . .
C18 C19 H19 119.6 . .
C20 C19 H19 119.6 . .
C19 C20 C15 120.1(10) . .
C19 C20 H20 119.9 . .
C15 C20 H20 119.9 . .
C22 C21 C26 119.3(10) . .
C22 C21 P 119.3(8) . .
C26 C21 P 121.4(8) . .
C23 C22 C21 120.6(11) . .
C23 C22 H22 119.7 . .
C21 C22 H22 119.7 . .
C24 C23 C22 119.2(11) . .
C24 C23 H23 120.4 . .
C22 C23 H23 120.4 . .
C23 C24 C25 121.3(11) . .
C23 C24 H24 119.4 . .
C25 C24 H24 119.4 . .
C26 C25 C24 119.7(11) . .
C26 C25 H25 120.2 . .
C24 C25 H25 120.2 . .
C25 C26 C21 119.9(11) . .
C25 C26 H26 120.0 . .
C21 C26 H26 120.0 . .
C28 C27 C32 119.7(10) . .
C28 C27 P 121.2(8) . .
C32 C27 P 119.0(8) . .
C27 C28 C29 118.1(11) . .
C27 C28 H28 121.0 . .
C29 C28 H28 121.0 . .
C30 C29 C28 121.7(12) . .
C30 C29 H29 119.1 . .
C28 C29 H29 119.1 . .
C29 C30 C31 120.6(11) . .
C29 C30 H30 119.7 . .
C31 C30 H30 119.7 . .
C32 C31 C30 117.5(12) . .
C32 C31 H31 121.3 . .
C30 C31 H31 121.3 . .
C31 C32 C27 122.3(12) . .
C31 C32 H32 118.8 . .
C27 C32 H32 118.8 . .
C34 C33 C38 119.1(10) . .
C34 C33 P 119.9(8) . .
C38 C33 P 121.0(8) . .
C33 C34 C35 120.3(11) . .
C33 C34 H34 119.8 . .
C35 C34 H34 119.8 . .
C36 C35 C34 119.1(12) . .
C36 C35 H35 120.5 . .
C34 C35 H35 120.5 . .
C37 C36 C35 121.5(12) . .
C37 C36 H36 119.2 . .
C35 C36 H36 119.2 . .
C36 C37 C38 119.8(13) . .
C36 C37 H37 120.1 . .
C38 C37 H37 120.1 . .
C37 C38 C33 120.1(11) . .
C37 C38 H38 120.0 . .
C33 C38 H38 120.0 . .
Cu1 Br Cu2 73.12(7) . .
Br Cu1 Cu2 161.47(7) . 2_575
Br Cu1 Ru2 129.68(8) . .
Cu2 Cu1 Ru2 60.65(7) 2_575 .
Br Cu1 Ru1 134.01(7) . .
Cu2 Cu1 Ru1 60.85(5) 2_575 .
Ru2 Cu1 Ru1 71.54(5) . .
Br Cu1 Cu2 53.56(7) . .
Cu2 Cu1 Cu2 107.95(8) 2_575 .
Ru2 Cu1 Cu2 135.38(6) . .
Ru1 Cu1 Cu2 144.74(7) . .
Br Cu2 C4 98.4(3) . 2_575
Br Cu2 C1 105.3(2) . 2_575
C4 Cu2 C1 152.7(4) 2_575 2_575
Br Cu2 Cu1 125.35(8) . 2_575
C4 Cu2 Cu1 76.7(3) 2_575 2_575
C1 Cu2 Cu1 78.6(2) 2_575 2_575
Br Cu2 Ru2 141.23(8) . 2_575
C4 Cu2 Ru2 43.1(3) 2_575 2_575
C1 Cu2 Ru2 113.1(2) 2_575 2_575
Cu1 Cu2 Ru2 60.02(7) 2_575 2_575
Br Cu2 Ru1 147.58(7) . 2_575
C4 Cu2 Ru1 113.4(3) 2_575 2_575
C1 Cu2 Ru1 42.4(2) 2_575 2_575
Cu1 Cu2 Ru1 60.29(6) 2_575 2_575
Ru2 Cu2 Ru1 71.06(7) 2_575 2_575
Br Cu2 Ru5 121.63(7) . 2_575
C4 Cu2 Ru5 91.3(2) 2_575 2_575
C1 Cu2 Ru5 87.9(2) 2_575 2_575
Cu1 Cu2 Ru5 112.94(8) 2_575 2_575
Ru2 Cu2 Ru5 66.88(6) 2_575 2_575
Ru1 Cu2 Ru5 66.08(4) 2_575 2_575
Br Cu2 Cu1 53.32(5) . .
C4 Cu2 Cu1 85.4(2) 2_575 .
C1 Cu2 Cu1 97.8(2) 2_575 .
Cu1 Cu2 Cu1 72.05(8) 2_575 .
Ru2 Cu2 Cu1 113.78(7) 2_575 .
Ru1 Cu2 Cu1 120.66(6) 2_575 .
Ru5 Cu2 Cu1 173.24(6) 2_575 .
C33 P C15 110.6(4) . .
C33 P C21 110.6(4) . .
C15 P C21 106.4(5) . .
C33 P C27 107.8(5) . .
C15 P C27 111.5(4) . .
C21 P C27 110.1(5) . .
C1 Ru1 C2 89.6(4) . .
C1 Ru1 C3 91.1(4) . .
C2 Ru1 C3 91.1(4) . .
C1 Ru1 Cu1 90.6(3) . .
C2 Ru1 Cu1 72.0(3) . .
C3 Ru1 Cu1 162.9(3) . .
C1 Ru1 Cu2 65.6(3) . 2_575
C2 Ru1 Cu2 123.1(3) . 2_575
C3 Ru1 Cu2 136.4(3) . 2_575
Cu1 Ru1 Cu2 58.87(5) . 2_575
C1 Ru1 Te 172.0(3) . .
C2 Ru1 Te 88.6(3) . .
C3 Ru1 Te 96.8(3) . .
Cu1 Ru1 Te 81.37(5) . .
Cu2 Ru1 Te 109.14(7) 2_575 .
C1 Ru1 Ru4 128.1(3) . .
C2 Ru1 Ru4 119.1(3) . .
C3 Ru1 Ru4 50.0(3) . .
Cu1 Ru1 Ru4 137.23(6) . .
Cu2 Ru1 Ru4 116.33(5) 2_575 .
Te Ru1 Ru4 59.27(5) . .
C1 Ru1 Ru5 96.0(3) . .
C2 Ru1 Ru5 173.7(3) . .
C3 Ru1 Ru5 91.7(3) . .
Cu1 Ru1 Ru5 105.01(4) . .
Cu2 Ru1 Ru5 57.48(4) 2_575 .
Te Ru1 Ru5 85.50(7) . .
Ru4 Ru1 Ru5 59.23(4) . .
C1 Ru1 Ru2 119.3(3) . .
C2 Ru1 Ru2 116.0(3) . .
C3 Ru1 Ru2 137.6(3) . .
Cu1 Ru1 Ru2 53.93(4) . .
Cu2 Ru1 Ru2 54.20(7) 2_575 .
Te Ru1 Ru2 54.95(5) . .
Ru4 Ru1 Ru2 87.59(5) . .
Ru5 Ru1 Ru2 58.60(4) . .
C4 Ru2 C5 88.0(4) . .
C4 Ru2 C6 89.2(4) . .
C5 Ru2 C6 91.4(4) . .
C4 Ru2 Cu1 87.4(3) . .
C5 Ru2 Cu1 75.5(3) . .
C6 Ru2 Cu1 166.6(3) . .
C4 Ru2 Cu2 64.3(3) . 2_575
C5 Ru2 Cu2 126.4(3) . 2_575
C6 Ru2 Cu2 129.9(3) . 2_575
Cu1 Ru2 Cu2 59.33(6) . 2_575
C4 Ru2 Te 169.2(3) . .
C5 Ru2 Te 89.0(3) . .
C6 Ru2 Te 101.3(3) . .
Cu1 Ru2 Te 81.78(6) . .
Cu2 Ru2 Te 109.76(7) 2_575 .
C4 Ru2 Ru3 130.5(3) . .
C5 Ru2 Ru3 117.2(3) . .
C6 Ru2 Ru3 51.2(3) . .
Cu1 Ru2 Ru3 137.84(5) . .
Cu2 Ru2 Ru3 115.55(6) 2_575 .
Te Ru2 Ru3 59.82(4) . .
C4 Ru2 Ru5 98.0(3) . .
C5 Ru2 Ru5 174.0(3) . .
C6 Ru2 Ru5 88.3(3) . .
Cu1 Ru2 Ru5 104.93(6) . .
Cu2 Ru2 Ru5 57.37(6) 2_575 .
Te Ru2 Ru5 85.12(6) . .
Ru3 Ru2 Ru5 58.39(7) . .
C4 Ru2 Ru1 118.2(3) . .
C5 Ru2 Ru1 119.4(3) . .
C6 Ru2 Ru1 137.5(3) . .
Cu1 Ru2 Ru1 54.53(4) . .
Cu2 Ru2 Ru1 54.75(5) 2_575 .
Te Ru2 Ru1 55.02(6) . .
Ru3 Ru2 Ru1 87.24(5) . .
Ru5 Ru2 Ru1 57.93(4) . .
C7 Ru3 C8 96.5(5) . .
C7 Ru3 C9 86.1(4) . .
C8 Ru3 C9 93.5(4) . .
C7 Ru3 C6 80.8(4) . .
C8 Ru3 C6 92.8(4) . .
C9 Ru3 C6 166.1(4) . .
C7 Ru3 Te 172.7(3) . .
C8 Ru3 Te 89.1(3) . .
C9 Ru3 Te 98.3(3) . .
C6 Ru3 Te 94.2(3) . .
C7 Ru3 Ru5 87.9(3) . .
C8 Ru3 Ru5 175.6(3) . .
C9 Ru3 Ru5 86.9(3) . .
C6 Ru3 Ru5 87.8(3) . .
Te Ru3 Ru5 86.57(7) . .
C7 Ru3 Ru2 115.3(3) . .
C8 Ru3 Ru2 114.7(3) . .
C9 Ru3 Ru2 140.7(3) . .
C6 Ru3 Ru2 44.9(3) . .
Te Ru3 Ru2 57.71(4) . .
Ru5 Ru3 Ru2 63.01(5) . .
C7 Ru3 Ru4 122.2(3) . .
C8 Ru3 Ru4 116.8(3) . .
C9 Ru3 Ru4 48.7(3) . .
C6 Ru3 Ru4 137.0(3) . .
Te Ru3 Ru4 58.52(4) . .
Ru5 Ru3 Ru4 60.42(5) . .
Ru2 Ru3 Ru4 92.84(5) . .
C10 Ru4 C11 94.4(4) . .
C10 Ru4 C9 86.9(5) . .
C11 Ru4 C9 90.1(4) . .
C10 Ru4 C3 83.8(4) . .
C11 Ru4 C3 95.3(4) . .
C9 Ru4 C3 169.6(4) . .
C10 Ru4 Te 175.0(4) . .
C11 Ru4 Te 88.3(3) . .
C9 Ru4 Te 97.3(3) . .
C3 Ru4 Te 91.8(3) . .
C10 Ru4 Ru1 117.1(4) . .
C11 Ru4 Ru1 119.2(3) . .
C9 Ru4 Ru1 138.1(3) . .
C3 Ru4 Ru1 45.0(3) . .
Te Ru4 Ru1 57.94(6) . .
C10 Ru4 Ru3 123.1(3) . .
C11 Ru4 Ru3 112.9(3) . .
C9 Ru4 Ru3 46.7(3) . .
C3 Ru4 Ru3 137.2(3) . .
Te Ru4 Ru3 59.21(4) . .
Ru1 Ru4 Ru3 92.31(5) . .
C10 Ru4 Ru5 91.3(3) . .
C11 Ru4 Ru5 172.2(3) . .
C9 Ru4 Ru5 85.0(3) . .
C3 Ru4 Ru5 90.5(3) . .
Te Ru4 Ru5 86.41(6) . .
Ru1 Ru4 Ru5 62.13(4) . .
Ru3 Ru4 Ru5 59.47(7) . .
C12 Ru5 C14 90.5(5) . .
C12 Ru5 C13 99.4(5) . .
C14 Ru5 C13 91.3(4) . .
C12 Ru5 Cu2 72.2(3) . 2_575
C14 Ru5 Cu2 156.0(3) . 2_575
C13 Ru5 Cu2 75.8(3) . 2_575
C12 Ru5 Ru3 164.5(4) . .
C14 Ru5 Ru3 86.9(3) . .
C13 Ru5 Ru3 95.9(3) . .
Cu2 Ru5 Ru3 114.15(6) 2_575 .
C12 Ru5 Ru4 104.5(4) . .
C14 Ru5 Ru4 85.2(3) . .
C13 Ru5 Ru4 155.8(3) . .
Cu2 Ru5 Ru4 114.73(5) 2_575 .
Ru3 Ru5 Ru4 60.12(6) . .
C12 Ru5 Ru1 81.3(4) . .
C14 Ru5 Ru1 138.9(3) . .
C13 Ru5 Ru1 129.7(3) . .
Cu2 Ru5 Ru1 56.44(4) 2_575 .
Ru3 Ru5 Ru1 90.63(7) . .
Ru4 Ru5 Ru1 58.65(4) . .
C12 Ru5 Ru2 127.1(3) . .
C14 Ru5 Ru2 141.9(3) . .
C13 Ru5 Ru2 78.0(3) . .
Cu2 Ru5 Ru2 55.75(7) 2_575 .
Ru3 Ru5 Ru2 58.60(5) . .
Ru4 Ru5 Ru2 90.09(6) . .
Ru1 Ru5 Ru2 63.47(4) . .
Ru2 Te Ru1 70.03(7) . .
Ru2 Te Ru4 98.20(6) . .
Ru1 Te Ru4 62.80(5) . .
Ru2 Te Ru3 62.48(4) . .
Ru1 Te Ru3 97.16(7) . .
Ru4 Te Ru3 62.27(4) . .

loop_
_geom_bond_atom_site_label_1
_geom_bond_atom_site_label_2
_geom_bond_distance
_geom_bond_site_symmetry_2
C1 O1 1.144(12) .
C1 Ru1 1.877(10) .
C1 Cu2 2.537(10) 2_575
C2 O2 1.145(11) .
C2 Ru1 1.889(10) .
C3 O3 1.163(12) .
C3 Ru1 1.995(10) .
C3 Ru4 2.161(11) .
C4 O4 1.140(12) .
C4 Ru2 1.883(11) .
C4 Cu2 2.485(11) 2_575
C5 O5 1.132(11) .
C5 Ru2 1.900(10) .
C6 O6 1.153(11) .
C6 Ru2 1.991(10) .
C6 Ru3 2.200(10) .
C7 O7 1.145(12) .
C7 Ru3 1.860(11) .
C8 O8 1.100(11) .
C8 Ru3 1.940(11) .
C9 O9 1.138(11) .
C9 Ru3 2.060(10) .
C9 Ru4 2.125(11) .
C10 O10 1.167(13) .
C10 Ru4 1.863(11) .
C11 O11 1.123(11) .
C11 Ru4 1.907(10) .
C12 O12 1.171(12) .
C12 Ru5 1.867(11) .
C13 O13 1.130(12) .
C13 Ru5 1.919(11) .
C14 O14 1.139(11) .
C14 Ru5 1.883(10) .
C15 C20 1.387(12) .
C15 C16 1.392(13) .
C15 P 1.791(9) .
C16 C17 1.379(14) .
C16 H16 0.9300 .
C17 C18 1.364(15) .
C17 H17 0.9300 .
C18 C19 1.350(15) .
C18 H18 0.9300 .
C19 C20 1.372(13) .
C19 H19 0.9300 .
C20 H20 0.9300 .
C21 C22 1.383(14) .
C21 C26 1.384(13) .
C21 P 1.793(9) .
C22 C23 1.366(15) .
C22 H22 0.9300 .
C23 C24 1.357(16) .
C23 H23 0.9300 .
C24 C25 1.375(17) .
C24 H24 0.9300 .
C25 C26 1.361(15) .
C25 H25 0.9300 .
C26 H26 0.9300 .
C27 C28 1.367(14) .
C27 C32 1.384(14) .
C27 P 1.801(10) .
C28 C29 1.390(15) .
C28 H28 0.9300 .
C29 C30 1.329(18) .
C29 H29 0.9300 .
C30 C31 1.412(18) .
C30 H30 0.9300 .
C31 C32 1.340(15) .
C31 H31 0.9300 .
C32 H32 0.9300 .
C33 C34 1.374(14) .
C33 C38 1.390(14) .
C33 P 1.790(10) .
C34 C35 1.380(15) .
C34 H34 0.9300 .
C35 C36 1.371(18) .
C35 H35 0.9300 .
C36 C37 1.349(19) .
C36 H36 0.9300 .
C37 C38 1.374(16) .
C37 H37 0.9300 .
C38 H38 0.9300 .
Br Cu1 2.3240(19) .
Br Cu2 2.331(3) .
Cu1 Cu2 2.598(3) 2_575
Cu1 Ru2 2.6167(18) .
Cu1 Ru1 2.6364(15) .
Cu1 Cu2 2.773(2) .
Cu2 C4 2.485(11) 2_575
Cu2 C1 2.537(10) 2_575
Cu2 Cu1 2.598(3) 2_575
Cu2 Ru2 2.633(3) 2_575
Cu2 Ru1 2.651(2) 2_575
Cu2 Ru5 2.6824(17) 2_575
Ru1 Cu2 2.651(2) 2_575
Ru1 Te 2.677(3) .
Ru1 Ru4 2.8094(16) .
Ru1 Ru5 2.9080(13) .
Ru1 Ru2 3.0706(17) .
Ru2 Cu2 2.633(3) 2_575
Ru2 Te 2.6745(17) .
Ru2 Ru3 2.8058(15) .
Ru2 Ru5 2.9293(19) .
Ru3 Te 2.7350(12) .
Ru3 Ru5 2.800(4) .
Ru3 Ru4 2.8182(16) .
Ru4 Te 2.7152(15) .
Ru4 Ru5 2.827(2) .
Ru5 Cu2 2.6824(17) 2_575
